data_7700853
loop_
_publ_author_name
'Deng, Danfeng'
'Hu, Bowen'
'Yang, Min'
'Chen, Dafa'

_publ_section_title
;
 Unusual C-O bond cleavage of aromatic ethers in ruthenium complexes
 bearing a 2-alkoxypyridyl fragment.
;
_journal_issue 36
_journal_name_full 'Dalton transactions (Cambridge, England : 2003)'
_journal_page_first 13614
_journal_page_last 13621
_journal_paper_doi 10.1039/c9dt03020d
_journal_volume 48
_journal_year 2019
_chemical_formula_moiety 'C48 H36 N2 O3 P2 Ru, 0.5(C H2 Cl2), 2.5(C H4 O)'
_chemical_formula_sum 'C51 H47 Cl N2 O5.5 P2 Ru'
_chemical_formula_weight 974.36
_space_group_crystal_system triclinic
_space_group_IT_number 2
_space_group_name_Hall '-P 1'
_space_group_name_H-M_alt 'P -1'
_symmetry_space_group_name_Hall '-P 1'
_symmetry_space_group_name_H-M 'P -1'
_atom_sites_solution_hydrogens mixed
_atom_sites_solution_primary heavy
_audit_creation_date 2019-01-20
_audit_creation_method
;
Olex2 1.2
(compiled 2018.05.29 svn.r3508 for OlexSys, GUI svn.r5506)
;
_audit_update_record
;
2019-01-22 deposited with the CCDC.    2019-08-16 downloaded from the CCDC.
;
_cell_angle_alpha 72.075(2)
_cell_angle_beta 79.871(2)
_cell_angle_gamma 89.554(2)
_cell_formula_units_Z 4
_cell_length_a 11.7433(6)
_cell_length_b 19.4520(9)
_cell_length_c 21.6447(11)
_cell_measurement_reflns_used 9962
_cell_measurement_temperature 173(2)
_cell_measurement_theta_max 28.225
_cell_measurement_theta_min 2.277
_cell_volume 4625.3(4)
_computing_cell_refinement 'SAINT V8.38A (?, 2016)'
_computing_data_collection 'SAINT V8.38A (?, 2016)'
_computing_data_reduction 'SAINT V8.38A (?, 2016)'
_computing_molecular_graphics 'Olex2 (Dolomanov et al., 2009)'
_computing_publication_material 'Olex2 (Dolomanov et al., 2009)'
_computing_structure_refinement 'ShelXL (Sheldrick, 2015)'
_computing_structure_solution 'ShelXS (Sheldrick, 2008)'
_diffrn_ambient_temperature 173.15
_diffrn_measured_fraction_theta_full 0.999
_diffrn_measured_fraction_theta_max 0.996
_diffrn_measurement_device_type 'Bruker PHOTON \/c\`o detector'
_diffrn_measurement_method '\f and \w scans'
_diffrn_radiation_monochromator graphite
_diffrn_radiation_type MoK\a
_diffrn_radiation_wavelength 0.71073
_diffrn_reflns_av_R_equivalents 0.0915
_diffrn_reflns_av_unetI/netI 0.0951
_diffrn_reflns_Laue_measured_fraction_full 0.999
_diffrn_reflns_Laue_measured_fraction_max 0.996
_diffrn_reflns_limit_h_max 15
_diffrn_reflns_limit_h_min -15
_diffrn_reflns_limit_k_max 25
_diffrn_reflns_limit_k_min -24
_diffrn_reflns_limit_l_max 28
_diffrn_reflns_limit_l_min -28
_diffrn_reflns_number 75693
_diffrn_reflns_point_group_measured_fraction_full 0.999
_diffrn_reflns_point_group_measured_fraction_max 0.996
_diffrn_reflns_theta_full 25.242
_diffrn_reflns_theta_max 28.276
_diffrn_reflns_theta_min 2.033
_diffrn_source 'ImuS 3.0'
_exptl_absorpt_coefficient_mu 0.516
_exptl_absorpt_correction_T_max 0.7457
_exptl_absorpt_correction_T_min 0.5045
_exptl_absorpt_correction_type multi-scan
_exptl_absorpt_process_details
;
SADABS-2016/2 (Bruker,2016/2) was used for absorption correction.
wR2(int) was 0.1430 before and 0.0859 after correction.
The Ratio of minimum to maximum transmission is 0.6765.
The \l/2 correction factor is Not present.
;
_exptl_crystal_colour yellow
_exptl_crystal_colour_primary yellow
_exptl_crystal_density_diffrn 1.399
_exptl_crystal_description block
_exptl_crystal_F_000 2008
_exptl_crystal_size_max 0.35
_exptl_crystal_size_mid 0.28
_exptl_crystal_size_min 0.1
_refine_diff_density_max 3.108
_refine_diff_density_min -1.400
_refine_diff_density_rms 0.133
_refine_ls_extinction_method none
_refine_ls_goodness_of_fit_ref 1.032
_refine_ls_hydrogen_treatment constr
_refine_ls_matrix_type full
_refine_ls_number_parameters 1151
_refine_ls_number_reflns 22855
_refine_ls_number_restraints 28
_refine_ls_restrained_S_all 1.033
_refine_ls_R_factor_all 0.0977
_refine_ls_R_factor_gt 0.0636
_refine_ls_shift/su_max 0.001
_refine_ls_shift/su_mean 0.000
_refine_ls_structure_factor_coef Fsqd
_refine_ls_weighting_details 'w=1/[\s^2^(Fo^2^)+(0.0803P)^2^+12.1996P] where P=(Fo^2^+2Fc^2^)/3'
_refine_ls_weighting_scheme calc
_refine_ls_wR_factor_gt 0.1683
_refine_ls_wR_factor_ref 0.1919
_reflns_Friedel_coverage 0.000
_reflns_number_gt 16005
_reflns_number_total 22855
_reflns_threshold_expression 'I > 2\s(I)'
_cod_data_source_file c9dt03020d2.cif
_cod_data_source_block 20181018f_0m
_cod_depositor_comments 'Adding full bibliography for 7700852--7700855.cif.'
_cod_original_formula_sum 'C51 H47 Cl N2 O5.50 P2 Ru'
_cod_database_code 7700853
_shelx_shelxl_version_number 2014/7
_shelx_space_group_comment
;
The symmetry employed for this shelxl refinement is uniquely defined
by the following loop, which should always be used as a source of
symmetry information in preference to the above space-group names.
They are only intended as comments.
;
_shelx_estimated_absorpt_t_max 0.950
_shelx_estimated_absorpt_t_min 0.840
_olex2_refinement_description
;
1. Fixed Uiso
 At 1.2 times of:
  All C(H) groups, H11A of O11, All C(H,H) groups
 At 1.5 times of:
  All C(H,H,H) groups, H12 of O12, H10 of O10, H9A of O9, H8A of O8, H7A of O7
2. Restrained distances
 H11A-O3
 2.4 with sigma of 0.01
 H11A-O11
 0.84 with sigma of 0.001
3. Rigid bond restraints
 O11, C102, O12, C103
 with sigma for 1-2 distances of 0.01 and sigma for 1-3 distances of 0.01
4. Uiso/Uaniso restraints and constraints
O11 \\sim C102 \\sim O12 \\sim C103: within 2A with sigma of 0.01 and sigma for
terminal atoms of 0.02
5. Others
 Sof(O12)=Sof(H12)=Sof(C103)=Sof(H10J)=Sof(H10K)=Sof(H10L)=1-FVAR(1)
 Sof(O11)=Sof(H11A)=Sof(C102)=Sof(H10G)=Sof(H10H)=Sof(H10I)=FVAR(1)
 Fixed Y: O12(0.0849) C103(0.02208)
6.a Riding coordinates:
 O7(H7A), O8(H8A), O9(H9A), O10(H10)
6.b Rotating group:
 O11(H11A)
6.c Ternary CH refined with riding coordinates:
 C11(H11), C58(H58)
6.d Secondary CH2 refined with riding coordinates:
 C97(H97A,H97B)
6.e Aromatic/amide H refined with riding coordinates:
 C2(H2), C3(H3), C4(H4), C7(H7), C8(H8), C9(H9), C14(H14), C15(H15), C16(H16),
 C17(H17), C19(H19), C20(H20), C21(H21), C22(H22), C23(H23), C25(H25), C26(H26),
  C27(H27), C28(H28), C29(H29), C31(H31), C32(H32), C33(H33), C34(H34),
 C35(H35), C37(H37), C38(H38), C39(H39), C40(H40), C41(H41), C43(H43), C44(H44),
  C45(H45), C46(H46), C47(H47), C49(H49), C50(H50), C51(H51), C54(H54),
 C55(H55), C56(H56), C60(H60), C61(H61), C62(H62), C63(H63), C66(H66), C67(H67),
  C68(H68), C69(H69), C70(H70), C72(H72), C73(H73), C74(H74), C75(H75),
 C76(H76), C78(H78), C79(H79), C80(H80), C81(H81), C82(H82), C84(H84), C85(H85),
  C86(H86), C87(H87), C88(H88), C90(H90), C91(H91), C92(H92), C93(H93), C94(H94)
6.f Idealised Me refined as rotating group:
 C98(H98A,H98B,H98C), C99(H99A,H99B,H99C), C100(H10A,H10B,H10C), C101(H10D,
 H10E,H10F), C102(H10G,H10H,H10I), C103(H10J,H10K,H10L)
6.g Idealised tetrahedral OH refined as rotating group:
 O12(H12)
;
_olex2_submission_special_instructions 'No special instructions were received'

loop_
_space_group_symop_operation_xyz
'x, y, z'
'-x, -y, -z'

loop_
_atom_site_label
_atom_site_type_symbol
_atom_site_fract_x
_atom_site_fract_y
_atom_site_fract_z
_atom_site_U_iso_or_equiv
_atom_site_adp_type
_atom_site_occupancy
_atom_site_site_symmetry_order
_atom_site_calc_flag
_atom_site_refinement_flags_posn
_atom_site_refinement_flags_adp
_atom_site_refinement_flags_occupancy
_atom_site_disorder_assembly
_atom_site_disorder_group
Ru1 Ru 0.04124(3) 0.85785(2) 0.22460(2) 0.01808(9) Uani 1 1 d . . . . .
Ru2 Ru 0.31984(3) 0.35587(2) 0.22614(2) 0.01850(9) Uani 1 1 d . . . . .
Cl1 Cl -0.26957(18) 0.59935(10) 0.42266(9) 0.0649(5) Uani 1 1 d . . . . .
Cl2 Cl -0.1064(3) 0.52832(13) 0.34860(14) 0.1142(11) Uani 1 1 d . . . . .
P1 P -0.15983(10) 0.85379(6) 0.23546(6) 0.0217(2) Uani 1 1 d . . . . .
P2 P 0.24678(10) 0.87120(6) 0.19699(6) 0.0216(2) Uani 1 1 d . . . . .
P3 P 0.51369(10) 0.35116(6) 0.23803(6) 0.0218(2) Uani 1 1 d . . . . .
P4 P 0.13169(10) 0.37055(6) 0.19870(6) 0.0206(2) Uani 1 1 d . . . . .
O1 O 0.0282(3) 0.72814(18) 0.36663(17) 0.0335(8) Uani 1 1 d . . . . .
O2 O 0.0386(3) 0.90888(16) 0.12356(15) 0.0230(6) Uani 1 1 d . . . . .
O3 O 0.2463(3) 0.21839(17) 0.36061(17) 0.0328(8) Uani 1 1 d D . . . .
O4 O 0.3844(3) 0.41317(17) 0.12633(15) 0.0242(7) Uani 1 1 d . . . . .
O5 O 0.0639(4) 0.69955(18) 0.2382(2) 0.0400(9) Uani 1 1 d . . . . .
O6 O 0.2955(3) 0.20130(18) 0.22821(19) 0.0379(9) Uani 1 1 d . . . . .
O7 O 0.1461(5) 0.6059(2) 0.4088(2) 0.0667(14) Uani 1 1 d . . . . .
H7A H 0.1129 0.6449 0.3971 0.100 Uiso 1 1 d R . . . .
O8 O 0.1041(4) 0.0947(2) 0.4129(2) 0.0480(10) Uani 1 1 d . . . . .
H8A H 0.1471 0.1318 0.3917 0.072 Uiso 1 1 d R . . . .
O9 O 0.5093(3) 0.3580(2) 0.03657(18) 0.0391(9) Uani 1 1 d . . . . .
H9A H 0.4751 0.3773 0.0639 0.059 Uiso 1 1 d R . . . .
O10 O 0.9659(3) 0.8521(2) 0.03640(19) 0.0398(9) Uani 1 1 d . . . . .
H10 H 0.9860 0.8751 0.0602 0.060 Uiso 1 1 d R . . . .
O11 O 0.4184(6) 0.1243(4) 0.3826(5) 0.055(3) Uani 0.547(8) 1 d D U P A 1
H11A H 0.4336 0.1686 0.3622 0.066 Uiso 0.547(8) 1 d DGR . P A 1
O12 O 0.4225(9) 0.0849 0.3432(6) 0.062(3) Uani 0.453(8) 1 d . U P A 2
H12 H 0.4589 0.1092 0.3059 0.093 Uiso 0.453(8) 1 calc GR . P A 2
N1 N 0.0442(3) 0.85085(19) 0.32296(18) 0.0203(7) Uani 1 1 d . . . . .
N2 N 0.0318(3) 0.96321(19) 0.22245(18) 0.0202(7) Uani 1 1 d . . . . .
N3 N 0.2539(3) 0.3419(2) 0.32578(18) 0.0218(8) Uani 1 1 d . . . . .
N4 N 0.3260(3) 0.45908(19) 0.23037(19) 0.0223(8) Uani 1 1 d . . . . .
C1 C 0.0449(4) 0.7883(2) 0.3746(2) 0.0246(9) Uani 1 1 d . . . . .
C2 C 0.0661(5) 0.7949(3) 0.4353(2) 0.0334(11) Uani 1 1 d . . . . .
H2 H 0.0719 0.7524 0.4706 0.040 Uiso 1 1 calc R . . . .
C3 C 0.0784(5) 0.8607(3) 0.4439(3) 0.0401(13) Uani 1 1 d . . . . .
H3 H 0.0930 0.8636 0.4848 0.048 Uiso 1 1 calc R . . . .
C4 C 0.0694(5) 0.9240(3) 0.3926(2) 0.0352(12) Uani 1 1 d . . . . .
H4 H 0.0750 0.9702 0.3985 0.042 Uiso 1 1 calc R . . . .
C5 C 0.0523(4) 0.9173(2) 0.3335(2) 0.0234(9) Uani 1 1 d . . . . .
C6 C 0.0424(4) 0.9806(2) 0.2770(2) 0.0213(9) Uani 1 1 d . . . . .
C7 C 0.0427(4) 1.0532(3) 0.2742(3) 0.0306(11) Uani 1 1 d . . . . .
H7 H 0.0493 1.0668 0.3120 0.037 Uiso 1 1 calc R . . . .
C8 C 0.0333(5) 1.1050(3) 0.2151(3) 0.0353(12) Uani 1 1 d . . . . .
H8 H 0.0353 1.1547 0.2123 0.042 Uiso 1 1 calc R . . . .
C9 C 0.0208(4) 1.0854(3) 0.1601(3) 0.0319(11) Uani 1 1 d . . . . .
H9 H 0.0131 1.1211 0.1199 0.038 Uiso 1 1 calc R . . . .
C10 C 0.0200(4) 1.0128(2) 0.1653(2) 0.0215(9) Uani 1 1 d . . . . .
C11 C -0.0062(4) 0.9784(2) 0.1144(2) 0.0234(9) Uani 1 1 d . . . . .
H11 H 0.0291 1.0105 0.0693 0.028 Uiso 1 1 calc R . . . .
C12 C -0.1374(4) 0.9777(2) 0.1211(2) 0.0222(9) Uani 1 1 d . . . . .
C13 C -0.2110(4) 0.9258(2) 0.1706(2) 0.0225(9) Uani 1 1 d . . . . .
C14 C -0.3298(4) 0.9295(3) 0.1734(2) 0.0295(10) Uani 1 1 d . . . . .
H14 H -0.3798 0.8931 0.2063 0.035 Uiso 1 1 calc R . . . .
C15 C -0.3777(4) 0.9849(3) 0.1292(3) 0.0337(11) Uani 1 1 d . . . . .
H15 H -0.4593 0.9870 0.1324 0.040 Uiso 1 1 calc R . . . .
C16 C -0.3038(4) 1.0371(3) 0.0804(3) 0.0321(11) Uani 1 1 d . . . . .
H16 H -0.3351 1.0755 0.0501 0.039 Uiso 1 1 calc R . . . .
C17 C -0.1857(4) 1.0335(2) 0.0757(2) 0.0266(10) Uani 1 1 d . . . . .
H17 H -0.1361 1.0691 0.0416 0.032 Uiso 1 1 calc R . . . .
C18 C -0.2326(4) 0.8708(3) 0.3104(2) 0.0311(11) Uani 1 1 d . . . . .
C19 C -0.2482(5) 0.8147(4) 0.3708(3) 0.0471(15) Uani 1 1 d . . . . .
H19 H -0.2264 0.7671 0.3726 0.057 Uiso 1 1 calc R . . . .
C20 C -0.2974(5) 0.8313(5) 0.4287(3) 0.064(2) Uani 1 1 d . . . . .
H20 H -0.3125 0.7936 0.4697 0.076 Uiso 1 1 calc R . . . .
C21 C -0.3237(6) 0.9005(6) 0.4270(4) 0.070(2) Uani 1 1 d . . . . .
H21 H -0.3560 0.9105 0.4666 0.084 Uiso 1 1 calc R . . . .
C22 C -0.3035(6) 0.9556(5) 0.3680(4) 0.063(2) Uani 1 1 d . . . . .
H22 H -0.3199 1.0038 0.3671 0.075 Uiso 1 1 calc R . . . .
C23 C -0.2590(5) 0.9409(4) 0.3096(3) 0.0432(14) Uani 1 1 d . . . . .
H23 H -0.2467 0.9791 0.2689 0.052 Uiso 1 1 calc R . . . .
C24 C -0.2321(4) 0.7731(2) 0.2301(3) 0.0298(11) Uani 1 1 d . . . . .
C25 C -0.1779(5) 0.7409(3) 0.1842(3) 0.0332(11) Uani 1 1 d . . . . .
H25 H -0.1046 0.7601 0.1582 0.040 Uiso 1 1 calc R . . . .
C26 C -0.2299(5) 0.6810(3) 0.1760(3) 0.0465(15) Uani 1 1 d . . . . .
H26 H -0.1920 0.6591 0.1448 0.056 Uiso 1 1 calc R . . . .
C27 C -0.3379(6) 0.6533(3) 0.2139(4) 0.0548(18) Uani 1 1 d . . . . .
H27 H -0.3741 0.6125 0.2086 0.066 Uiso 1 1 calc R . . . .
C28 C -0.3916(5) 0.6850(3) 0.2588(4) 0.0502(16) Uani 1 1 d . . . . .
H28 H -0.4652 0.6659 0.2845 0.060 Uiso 1 1 calc R . . . .
C29 C -0.3402(5) 0.7448(3) 0.2674(3) 0.0393(13) Uani 1 1 d . . . . .
H29 H -0.3788 0.7663 0.2987 0.047 Uiso 1 1 calc R . . . .
C30 C 0.3015(4) 0.9638(2) 0.1494(2) 0.0236(9) Uani 1 1 d . . . . .
C31 C 0.2997(4) 1.0175(3) 0.1801(3) 0.0352(12) Uani 1 1 d . . . . .
H31 H 0.2718 1.0058 0.2263 0.042 Uiso 1 1 calc R . . . .
C32 C 0.3386(5) 1.0877(3) 0.1433(3) 0.0426(14) Uani 1 1 d . . . . .
H32 H 0.3378 1.1241 0.1643 0.051 Uiso 1 1 calc R . . . .
C33 C 0.3785(5) 1.1051(3) 0.0760(3) 0.0403(13) Uani 1 1 d . . . . .
H33 H 0.4066 1.1531 0.0511 0.048 Uiso 1 1 calc R . . . .
C34 C 0.3777(5) 1.0532(3) 0.0450(3) 0.0357(12) Uani 1 1 d . . . . .
H34 H 0.4031 1.0656 -0.0014 0.043 Uiso 1 1 calc R . . . .
C35 C 0.3398(4) 0.9827(3) 0.0816(2) 0.0289(10) Uani 1 1 d . . . . .
H35 H 0.3400 0.9469 0.0600 0.035 Uiso 1 1 calc R . . . .
C36 C 0.3141(4) 0.8210(2) 0.1423(2) 0.0245(9) Uani 1 1 d . . . . .
C37 C 0.4291(4) 0.8035(3) 0.1399(2) 0.0298(10) Uani 1 1 d . . . . .
H37 H 0.4719 0.8129 0.1700 0.036 Uiso 1 1 calc R . . . .
C38 C 0.4819(5) 0.7720(3) 0.0928(3) 0.0368(12) Uani 1 1 d . . . . .
H38 H 0.5609 0.7604 0.0908 0.044 Uiso 1 1 calc R . . . .
C39 C 0.4201(5) 0.7577(3) 0.0494(3) 0.0359(12) Uani 1 1 d . . . . .
H39 H 0.4564 0.7361 0.0176 0.043 Uiso 1 1 calc R . . . .
C40 C 0.3062(5) 0.7745(3) 0.0520(3) 0.0347(12) Uani 1 1 d . . . . .
H40 H 0.2640 0.7645 0.0219 0.042 Uiso 1 1 calc R . . . .
C41 C 0.2514(4) 0.8063(3) 0.0986(2) 0.0283(10) Uani 1 1 d . . . . .
H41 H 0.1724 0.8178 0.1002 0.034 Uiso 1 1 calc R . . . .
C42 C 0.3220(4) 0.8407(3) 0.2669(2) 0.0304(11) Uani 1 1 d . . . . .
C43 C 0.2979(5) 0.7689(3) 0.3066(3) 0.0410(13) Uani 1 1 d . . . . .
H43 H 0.2474 0.7389 0.2951 0.049 Uiso 1 1 calc R . . . .
C44 C 0.3467(5) 0.7409(4) 0.3625(3) 0.0587(19) Uani 1 1 d . . . . .
H44 H 0.3310 0.6917 0.3884 0.070 Uiso 1 1 calc R . . . .
C45 C 0.4175(5) 0.7842(5) 0.3805(3) 0.072(3) Uani 1 1 d . . . . .
H45 H 0.4493 0.7651 0.4194 0.087 Uiso 1 1 calc R . . . .
C46 C 0.4427(5) 0.8551(5) 0.3424(3) 0.065(2) Uani 1 1 d . . . . .
H46 H 0.4927 0.8845 0.3550 0.078 Uiso 1 1 calc R . . . .
C47 C 0.3952(5) 0.8848(4) 0.2850(3) 0.0431(14) Uani 1 1 d . . . . .
H47 H 0.4125 0.9339 0.2590 0.052 Uiso 1 1 calc R . . . .
C48 C 0.2251(4) 0.2768(3) 0.3742(2) 0.0268(10) Uani 1 1 d . . . . .
C49 C 0.1691(4) 0.2773(3) 0.4379(3) 0.0361(12) Uani 1 1 d . . . . .
H49 H 0.1441 0.2327 0.4712 0.043 Uiso 1 1 calc R . . . .
C50 C 0.1509(5) 0.3401(3) 0.4521(3) 0.0424(13) Uani 1 1 d . . . . .
H50 H 0.1136 0.3393 0.4950 0.051 Uiso 1 1 calc R . . . .
C51 C 0.1870(5) 0.4064(3) 0.4034(3) 0.0365(12) Uani 1 1 d . . . . .
H51 H 0.1767 0.4507 0.4131 0.044 Uiso 1 1 calc R . . . .
C52 C 0.2378(4) 0.4057(3) 0.3414(2) 0.0257(9) Uani 1 1 d . . . . .
C53 C 0.2804(4) 0.4715(2) 0.2874(2) 0.0244(9) Uani 1 1 d . . . . .
C54 C 0.2764(5) 0.5426(3) 0.2893(3) 0.0347(12) Uani 1 1 d . . . . .
H54 H 0.2430 0.5530 0.3285 0.042 Uiso 1 1 calc R . . . .
C55 C 0.3229(5) 0.5977(3) 0.2319(3) 0.0418(14) Uani 1 1 d . . . . .
H55 H 0.3202 0.6465 0.2318 0.050 Uiso 1 1 calc R . . . .
C56 C 0.3734(4) 0.5825(3) 0.1746(3) 0.0349(12) Uani 1 1 d . . . . .
H56 H 0.4072 0.6202 0.1360 0.042 Uiso 1 1 calc R . . . .
C57 C 0.3729(4) 0.5109(2) 0.1755(2) 0.0258(10) Uani 1 1 d . . . . .
C58 C 0.4329(4) 0.4811(2) 0.1215(2) 0.0258(10) Uani 1 1 d . . . . .
H58 H 0.4249 0.5160 0.0777 0.031 Uiso 1 1 calc R . . . .
C59 C 0.5615(4) 0.4792(2) 0.1266(2) 0.0246(9) Uani 1 1 d . . . . .
C60 C 0.6365(4) 0.5349(3) 0.0821(2) 0.0300(10) Uani 1 1 d . . . . .
H60 H 0.6073 0.5720 0.0496 0.036 Uiso 1 1 calc R . . . .
C61 C 0.7541(4) 0.5364(3) 0.0852(3) 0.0338(11) Uani 1 1 d . . . . .
H61 H 0.8046 0.5745 0.0549 0.041 Uiso 1 1 calc R . . . .
C62 C 0.7974(4) 0.4821(3) 0.1325(3) 0.0347(11) Uani 1 1 d . . . . .
H62 H 0.8775 0.4829 0.1346 0.042 Uiso 1 1 calc R . . . .
C63 C 0.7228(4) 0.4270(3) 0.1765(3) 0.0311(11) Uani 1 1 d . . . . .
H63 H 0.7526 0.3897 0.2085 0.037 Uiso 1 1 calc R . . . .
C64 C 0.6055(4) 0.4253(2) 0.1746(2) 0.0238(9) Uani 1 1 d . . . . .
C65 C 0.5913(4) 0.2713(2) 0.2300(3) 0.0288(10) Uani 1 1 d . . . . .
C66 C 0.5718(4) 0.2445(3) 0.1803(3) 0.0324(11) Uani 1 1 d . . . . .
H66 H 0.5165 0.2658 0.1538 0.039 Uiso 1 1 calc R . . . .
C67 C 0.6330(5) 0.1865(3) 0.1688(3) 0.0432(14) Uani 1 1 d . . . . .
H67 H 0.6203 0.1691 0.1339 0.052 Uiso 1 1 calc R . . . .
C68 C 0.7121(5) 0.1541(3) 0.2079(3) 0.0475(15) Uani 1 1 d . . . . .
H68 H 0.7515 0.1134 0.2012 0.057 Uiso 1 1 calc R . . . .
C69 C 0.7331(5) 0.1816(3) 0.2566(4) 0.0511(17) Uani 1 1 d . . . . .
H69 H 0.7891 0.1604 0.2826 0.061 Uiso 1 1 calc R . . . .
C70 C 0.6738(5) 0.2400(3) 0.2684(3) 0.0403(13) Uani 1 1 d . . . . .
H70 H 0.6891 0.2584 0.3022 0.048 Uiso 1 1 calc R . . . .
C71 C 0.5342(4) 0.3654(3) 0.3153(2) 0.0299(10) Uani 1 1 d . . . . .
C72 C 0.5079(5) 0.3077(4) 0.3737(3) 0.0462(15) Uani 1 1 d . . . . .
H72 H 0.4882 0.2608 0.3729 0.055 Uiso 1 1 calc R . . . .
C73 C 0.5112(6) 0.3207(5) 0.4329(3) 0.066(2) Uani 1 1 d . . . . .
H73 H 0.4962 0.2817 0.4730 0.079 Uiso 1 1 calc R . . . .
C74 C 0.5361(6) 0.3896(5) 0.4345(3) 0.071(2) Uani 1 1 d . . . . .
H74 H 0.5363 0.3978 0.4756 0.085 Uiso 1 1 calc R . . . .
C75 C 0.5604(6) 0.4456(4) 0.3772(3) 0.0562(17) Uani 1 1 d . . . . .
H75 H 0.5776 0.4928 0.3783 0.067 Uiso 1 1 calc R . . . .
C76 C 0.5600(5) 0.4338(3) 0.3169(3) 0.0387(12) Uani 1 1 d . . . . .
H76 H 0.5775 0.4728 0.2770 0.046 Uiso 1 1 calc R . . . .
C77 C 0.1016(4) 0.3238(2) 0.1418(2) 0.0240(9) Uani 1 1 d . . . . .
C78 C 0.1925(4) 0.3108(3) 0.0962(2) 0.0282(10) Uani 1 1 d . . . . .
H78 H 0.2703 0.3221 0.0977 0.034 Uiso 1 1 calc R . . . .
C79 C 0.1689(5) 0.2813(3) 0.0486(3) 0.0338(11) Uani 1 1 d . . . . .
H79 H 0.2308 0.2720 0.0180 0.041 Uiso 1 1 calc R . . . .
C80 C 0.0564(5) 0.2656(3) 0.0454(3) 0.0350(12) Uani 1 1 d . . . . .
H80 H 0.0409 0.2461 0.0124 0.042 Uiso 1 1 calc R . . . .
C81 C -0.0342(5) 0.2781(3) 0.0903(3) 0.0345(12) Uani 1 1 d . . . . .
H81 H -0.1118 0.2669 0.0883 0.041 Uiso 1 1 calc R . . . .
C82 C -0.0115(4) 0.3070(2) 0.1382(3) 0.0283(10) Uani 1 1 d . . . . .
H82 H -0.0740 0.3155 0.1689 0.034 Uiso 1 1 calc R . . . .
C83 C 0.1048(4) 0.4638(2) 0.1544(2) 0.0235(9) Uani 1 1 d . . . . .
C84 C 0.1114(4) 0.4859(3) 0.0858(2) 0.0299(10) Uani 1 1 d . . . . .
H84 H 0.1274 0.4518 0.0625 0.036 Uiso 1 1 calc R . . . .
C85 C 0.0949(5) 0.5574(3) 0.0517(3) 0.0360(12) Uani 1 1 d . . . . .
H85 H 0.0993 0.5720 0.0052 0.043 Uiso 1 1 calc R . . . .
C86 C 0.0721(5) 0.6071(3) 0.0851(3) 0.0414(13) Uani 1 1 d . . . . .
H86 H 0.0599 0.6558 0.0616 0.050 Uiso 1 1 calc R . . . .
C87 C 0.0667(5) 0.5865(3) 0.1530(3) 0.0399(13) Uani 1 1 d . . . . .
H87 H 0.0512 0.6210 0.1759 0.048 Uiso 1 1 calc R . . . .
C88 C 0.0840(4) 0.5153(3) 0.1872(3) 0.0309(11) Uani 1 1 d . . . . .
H88 H 0.0817 0.5015 0.2335 0.037 Uiso 1 1 calc R . . . .
C89 C 0.0125(4) 0.3369(3) 0.2686(2) 0.0256(9) Uani 1 1 d . . . . .
C90 C 0.0141(4) 0.2638(3) 0.3056(3) 0.0328(11) Uani 1 1 d . . . . .
H90 H 0.0731 0.2350 0.2921 0.039 Uiso 1 1 calc R . . . .
C91 C -0.0690(5) 0.2328(3) 0.3614(3) 0.0414(13) Uani 1 1 d . . . . .
H91 H -0.0677 0.1829 0.3852 0.050 Uiso 1 1 calc R . . . .
C92 C -0.1541(5) 0.2746(3) 0.3827(3) 0.0429(14) Uani 1 1 d . . . . .
H92 H -0.2102 0.2539 0.4214 0.051 Uiso 1 1 calc R . . . .
C93 C -0.1561(5) 0.3472(3) 0.3465(3) 0.0425(14) Uani 1 1 d . . . . .
H93 H -0.2141 0.3760 0.3610 0.051 Uiso 1 1 calc R . . . .
C94 C -0.0748(4) 0.3785(3) 0.2893(3) 0.0336(11) Uani 1 1 d . . . . .
H94 H -0.0786 0.4279 0.2645 0.040 Uiso 1 1 calc R . . . .
C95 C 0.0529(4) 0.7599(3) 0.2327(2) 0.0276(10) Uani 1 1 d . . . . .
C96 C 0.3081(4) 0.2601(3) 0.2275(2) 0.0256(9) Uani 1 1 d . . . . .
C97 C -0.1511(6) 0.6093(4) 0.3574(4) 0.0599(18) Uani 1 1 d . . . . .
H97A H -0.1732 0.6394 0.3157 0.072 Uiso 1 1 calc R . . . .
H97B H -0.0857 0.6350 0.3656 0.072 Uiso 1 1 calc R . . . .
C98 C 0.1345(9) 0.5816(5) 0.4786(4) 0.092(3) Uani 1 1 d . . . . .
H98A H 0.1912 0.5452 0.4915 0.138 Uiso 1 1 calc GR . . . .
H98B H 0.0561 0.5602 0.4985 0.138 Uiso 1 1 calc GR . . . .
H98C H 0.1480 0.6227 0.4941 0.138 Uiso 1 1 calc GR . . . .
C99 C 0.1476(6) 0.0566(4) 0.4692(3) 0.0545(17) Uani 1 1 d . . . . .
H99A H 0.1515 0.0879 0.4968 0.082 Uiso 1 1 calc GR . . . .
H99B H 0.2253 0.0413 0.4560 0.082 Uiso 1 1 calc GR . . . .
H99C H 0.0964 0.0139 0.4943 0.082 Uiso 1 1 calc GR . . . .
C100 C 0.6301(4) 0.3746(3) 0.0255(3) 0.0386(12) Uani 1 1 d . . . . .
H10A H 0.6436 0.4262 0.0188 0.058 Uiso 1 1 calc GR . . . .
H10B H 0.6681 0.3629 -0.0138 0.058 Uiso 1 1 calc GR . . . .
H10C H 0.6620 0.3461 0.0639 0.058 Uiso 1 1 calc GR . . . .
C101 C 0.8494(5) 0.8669(3) 0.0282(3) 0.0385(12) Uani 1 1 d . . . . .
H10D H 0.7962 0.8354 0.0663 0.058 Uiso 1 1 calc GR . . . .
H10E H 0.8361 0.8578 -0.0121 0.058 Uiso 1 1 calc GR . . . .
H10F H 0.8358 0.9176 0.0248 0.058 Uiso 1 1 calc GR . . . .
C102 C 0.5019(9) 0.0977(5) 0.4118(5) 0.041(2) Uani 0.547(8) 1 d . U P A 1
H10G H 0.5448 0.1363 0.4195 0.061 Uiso 0.547(8) 1 calc GR . P A 1
H10H H 0.5540 0.0749 0.3841 0.061 Uiso 0.547(8) 1 calc GR . P A 1
H10I H 0.4709 0.0613 0.4541 0.061 Uiso 0.547(8) 1 calc GR . P A 1
C103 C 0.3847(12) 0.0221 0.3405(6) 0.045(3) Uani 0.453(8) 1 d . U P A 2
H10J H 0.4306 -0.0166 0.3634 0.067 Uiso 0.453(8) 1 calc GR . P A 2
H10K H 0.3925 0.0237 0.2943 0.067 Uiso 0.453(8) 1 calc GR . P A 2
H10L H 0.3031 0.0128 0.3619 0.067 Uiso 0.453(8) 1 calc GR . P A 2

loop_
_atom_site_aniso_label
_atom_site_aniso_U_11
_atom_site_aniso_U_22
_atom_site_aniso_U_33
_atom_site_aniso_U_23
_atom_site_aniso_U_13
_atom_site_aniso_U_12
Ru1 0.01654(17) 0.01658(17) 0.02137(18) -0.00613(13) -0.00379(13) 0.00171(12)
Ru2 0.01691(17) 0.01639(17) 0.02315(18) -0.00683(14) -0.00503(13) 0.00280(12)
Cl1 0.0763(13) 0.0568(10) 0.0601(11) -0.0190(9) -0.0072(9) 0.0027(9)
Cl2 0.166(3) 0.0620(13) 0.0963(18) -0.0325(13) 0.0375(18) 0.0041(15)
P1 0.0171(5) 0.0206(5) 0.0246(6) -0.0030(5) -0.0038(4) 0.0002(4)
P2 0.0170(5) 0.0263(6) 0.0229(6) -0.0097(5) -0.0038(4) 0.0031(4)
P3 0.0181(5) 0.0200(5) 0.0259(6) -0.0040(5) -0.0063(4) 0.0029(4)
P4 0.0175(5) 0.0210(5) 0.0251(6) -0.0087(5) -0.0058(4) 0.0029(4)
O1 0.041(2) 0.0226(17) 0.0346(19) -0.0039(15) -0.0090(16) -0.0003(14)
O2 0.0240(16) 0.0226(15) 0.0225(16) -0.0071(13) -0.0040(12) 0.0024(12)
O3 0.038(2) 0.0219(17) 0.0343(19) -0.0036(15) -0.0036(15) 0.0013(14)
O4 0.0234(16) 0.0255(16) 0.0229(16) -0.0046(13) -0.0074(13) 0.0019(13)
O5 0.055(2) 0.0206(18) 0.049(2) -0.0143(16) -0.0141(19) 0.0081(16)
O6 0.047(2) 0.0206(17) 0.051(2) -0.0185(16) -0.0081(18) 0.0038(15)
O7 0.100(4) 0.048(3) 0.052(3) -0.014(2) -0.017(3) 0.030(3)
O8 0.055(3) 0.034(2) 0.057(3) -0.0124(19) -0.019(2) -0.0068(18)
O9 0.035(2) 0.049(2) 0.040(2) -0.0219(18) -0.0084(17) 0.0101(17)
O10 0.033(2) 0.052(2) 0.045(2) -0.0308(19) -0.0065(17) -0.0004(17)
O11 0.020(3) 0.020(3) 0.108(7) 0.006(4) -0.016(4) 0.007(3)
O12 0.044(5) 0.053(5) 0.062(6) 0.010(5) 0.009(5) 0.024(4)
N1 0.0191(18) 0.0193(17) 0.0220(18) -0.0066(15) -0.0020(14) 0.0013(14)
N2 0.0170(17) 0.0198(18) 0.0235(19) -0.0066(15) -0.0031(14) 0.0007(14)
N3 0.0213(19) 0.0214(18) 0.0248(19) -0.0087(15) -0.0071(15) 0.0032(14)
N4 0.0205(19) 0.0177(17) 0.032(2) -0.0096(16) -0.0105(15) 0.0049(14)
C1 0.019(2) 0.023(2) 0.027(2) -0.0028(18) 0.0006(18) 0.0015(17)
C2 0.037(3) 0.039(3) 0.019(2) -0.002(2) -0.003(2) 0.004(2)
C3 0.055(4) 0.043(3) 0.024(3) -0.013(2) -0.007(2) 0.002(3)
C4 0.046(3) 0.035(3) 0.029(3) -0.015(2) -0.007(2) 0.004(2)
C5 0.019(2) 0.028(2) 0.025(2) -0.0113(19) -0.0035(17) 0.0035(17)
C6 0.020(2) 0.020(2) 0.026(2) -0.0105(18) -0.0037(17) 0.0012(16)
C7 0.032(3) 0.023(2) 0.042(3) -0.017(2) -0.005(2) 0.0018(19)
C8 0.039(3) 0.020(2) 0.049(3) -0.011(2) -0.013(2) 0.001(2)
C9 0.031(3) 0.023(2) 0.037(3) -0.003(2) -0.006(2) -0.0026(19)
C10 0.018(2) 0.018(2) 0.026(2) -0.0039(17) -0.0026(17) -0.0020(16)
C11 0.021(2) 0.019(2) 0.025(2) 0.0005(18) -0.0040(17) 0.0004(17)
C12 0.020(2) 0.024(2) 0.023(2) -0.0082(18) -0.0051(17) 0.0033(17)
C13 0.021(2) 0.023(2) 0.023(2) -0.0065(18) -0.0051(17) 0.0009(17)
C14 0.021(2) 0.031(3) 0.032(3) -0.004(2) -0.0065(19) -0.0005(19)
C15 0.021(2) 0.037(3) 0.041(3) -0.007(2) -0.011(2) 0.008(2)
C16 0.034(3) 0.032(3) 0.031(3) -0.006(2) -0.016(2) 0.012(2)
C17 0.027(2) 0.024(2) 0.025(2) -0.0021(19) -0.0069(19) 0.0036(18)
C18 0.018(2) 0.045(3) 0.027(2) -0.008(2) -0.0021(18) 0.000(2)
C19 0.031(3) 0.068(4) 0.034(3) -0.002(3) -0.007(2) -0.003(3)
C20 0.032(3) 0.119(7) 0.028(3) -0.005(4) -0.008(3) -0.005(4)
C21 0.031(3) 0.142(8) 0.052(4) -0.051(5) -0.007(3) 0.011(4)
C22 0.046(4) 0.103(6) 0.060(5) -0.056(5) -0.011(3) 0.018(4)
C23 0.035(3) 0.061(4) 0.042(3) -0.030(3) -0.005(2) 0.011(3)
C24 0.028(3) 0.019(2) 0.039(3) 0.000(2) -0.013(2) -0.0032(18)
C25 0.036(3) 0.024(2) 0.041(3) -0.007(2) -0.014(2) -0.004(2)
C26 0.051(4) 0.031(3) 0.065(4) -0.019(3) -0.025(3) -0.002(3)
C27 0.054(4) 0.028(3) 0.083(5) -0.007(3) -0.031(4) -0.012(3)
C28 0.033(3) 0.038(3) 0.072(4) 0.000(3) -0.018(3) -0.011(2)
C29 0.027(3) 0.030(3) 0.053(3) -0.001(2) -0.009(2) -0.003(2)
C30 0.017(2) 0.027(2) 0.031(2) -0.0130(19) -0.0044(17) 0.0031(17)
C31 0.023(2) 0.042(3) 0.044(3) -0.024(3) 0.002(2) -0.002(2)
C32 0.030(3) 0.036(3) 0.070(4) -0.034(3) 0.003(3) -0.004(2)
C33 0.030(3) 0.028(3) 0.058(4) -0.010(3) 0.001(3) -0.002(2)
C34 0.039(3) 0.032(3) 0.035(3) -0.006(2) -0.011(2) 0.006(2)
C35 0.031(3) 0.026(2) 0.030(3) -0.008(2) -0.009(2) 0.0006(19)
C36 0.023(2) 0.025(2) 0.024(2) -0.0071(19) -0.0013(18) 0.0030(18)
C37 0.028(2) 0.027(2) 0.031(3) -0.008(2) 0.000(2) 0.0019(19)
C38 0.030(3) 0.029(3) 0.044(3) -0.010(2) 0.009(2) 0.009(2)
C39 0.044(3) 0.024(2) 0.035(3) -0.014(2) 0.013(2) -0.003(2)
C40 0.045(3) 0.026(2) 0.034(3) -0.014(2) -0.001(2) -0.002(2)
C41 0.027(2) 0.028(2) 0.031(3) -0.011(2) -0.0020(19) 0.0019(19)
C42 0.021(2) 0.046(3) 0.023(2) -0.010(2) -0.0031(18) 0.009(2)
C43 0.027(3) 0.054(3) 0.035(3) -0.004(3) -0.007(2) 0.012(2)
C44 0.033(3) 0.084(5) 0.038(3) 0.010(3) -0.006(3) 0.011(3)
C45 0.029(3) 0.140(8) 0.030(3) 0.001(4) -0.009(3) 0.001(4)
C46 0.034(3) 0.124(7) 0.035(3) -0.018(4) -0.011(3) -0.012(4)
C47 0.026(3) 0.071(4) 0.031(3) -0.013(3) -0.007(2) -0.003(3)
C48 0.020(2) 0.030(2) 0.028(2) -0.007(2) -0.0047(18) 0.0011(18)
C49 0.031(3) 0.044(3) 0.028(3) -0.006(2) -0.001(2) -0.005(2)
C50 0.042(3) 0.057(4) 0.030(3) -0.019(3) 0.000(2) -0.006(3)
C51 0.036(3) 0.040(3) 0.038(3) -0.023(2) 0.000(2) -0.001(2)
C52 0.024(2) 0.027(2) 0.029(2) -0.013(2) -0.0051(19) 0.0004(18)
C53 0.020(2) 0.023(2) 0.034(3) -0.0122(19) -0.0080(18) 0.0034(17)
C54 0.032(3) 0.032(3) 0.049(3) -0.023(2) -0.011(2) 0.005(2)
C55 0.041(3) 0.020(2) 0.069(4) -0.018(3) -0.016(3) 0.005(2)
C56 0.032(3) 0.021(2) 0.049(3) -0.005(2) -0.011(2) 0.0045(19)
C57 0.020(2) 0.021(2) 0.036(3) -0.0050(19) -0.0099(19) 0.0031(17)
C58 0.025(2) 0.023(2) 0.025(2) -0.0009(19) -0.0076(18) 0.0019(18)
C59 0.023(2) 0.025(2) 0.025(2) -0.0071(19) -0.0049(18) 0.0018(18)
C60 0.027(2) 0.026(2) 0.031(3) -0.001(2) -0.004(2) -0.0014(19)
C61 0.030(3) 0.033(3) 0.033(3) -0.004(2) -0.001(2) -0.002(2)
C62 0.024(2) 0.040(3) 0.038(3) -0.008(2) -0.006(2) -0.003(2)
C63 0.023(2) 0.032(3) 0.036(3) -0.007(2) -0.005(2) -0.0001(19)
C64 0.025(2) 0.019(2) 0.025(2) -0.0039(18) -0.0054(18) 0.0025(17)
C65 0.018(2) 0.022(2) 0.042(3) -0.004(2) -0.005(2) 0.0032(17)
C66 0.028(3) 0.029(3) 0.037(3) -0.008(2) -0.001(2) 0.005(2)
C67 0.038(3) 0.036(3) 0.053(4) -0.016(3) 0.004(3) 0.006(2)
C68 0.036(3) 0.026(3) 0.073(4) -0.010(3) 0.000(3) 0.010(2)
C69 0.031(3) 0.033(3) 0.082(5) -0.001(3) -0.020(3) 0.013(2)
C70 0.031(3) 0.029(3) 0.056(4) -0.003(3) -0.017(3) 0.006(2)
C71 0.022(2) 0.038(3) 0.028(2) -0.006(2) -0.0059(19) 0.000(2)
C72 0.039(3) 0.062(4) 0.029(3) 0.000(3) -0.010(2) -0.012(3)
C73 0.055(4) 0.104(6) 0.026(3) 0.003(4) -0.014(3) -0.020(4)
C74 0.056(4) 0.129(8) 0.040(4) -0.041(5) -0.011(3) -0.006(5)
C75 0.052(4) 0.075(5) 0.057(4) -0.041(4) -0.013(3) 0.000(3)
C76 0.036(3) 0.047(3) 0.036(3) -0.016(3) -0.008(2) 0.001(2)
C77 0.024(2) 0.019(2) 0.030(2) -0.0053(18) -0.0101(18) 0.0013(17)
C78 0.029(3) 0.026(2) 0.032(3) -0.013(2) -0.006(2) 0.0013(19)
C79 0.045(3) 0.029(3) 0.030(3) -0.013(2) -0.009(2) 0.008(2)
C80 0.056(4) 0.022(2) 0.033(3) -0.010(2) -0.022(2) 0.004(2)
C81 0.040(3) 0.025(2) 0.041(3) -0.007(2) -0.020(2) -0.001(2)
C82 0.027(2) 0.023(2) 0.036(3) -0.009(2) -0.009(2) 0.0014(18)
C83 0.018(2) 0.021(2) 0.034(3) -0.0097(19) -0.0103(18) 0.0043(16)
C84 0.027(2) 0.026(2) 0.034(3) -0.008(2) -0.003(2) 0.0055(19)
C85 0.035(3) 0.031(3) 0.036(3) -0.002(2) -0.005(2) 0.001(2)
C86 0.037(3) 0.024(3) 0.064(4) -0.011(3) -0.018(3) 0.007(2)
C87 0.041(3) 0.032(3) 0.062(4) -0.028(3) -0.026(3) 0.013(2)
C88 0.030(3) 0.028(2) 0.043(3) -0.017(2) -0.018(2) 0.008(2)
C89 0.020(2) 0.033(2) 0.026(2) -0.008(2) -0.0088(18) 0.0006(18)
C90 0.026(3) 0.034(3) 0.036(3) -0.007(2) -0.006(2) 0.000(2)
C91 0.032(3) 0.046(3) 0.037(3) 0.001(3) -0.010(2) -0.006(2)
C92 0.029(3) 0.063(4) 0.029(3) -0.004(3) -0.002(2) -0.005(3)
C93 0.029(3) 0.064(4) 0.037(3) -0.021(3) -0.001(2) 0.008(3)
C94 0.027(3) 0.041(3) 0.035(3) -0.015(2) -0.008(2) 0.006(2)
C95 0.024(2) 0.031(3) 0.030(2) -0.011(2) -0.0076(19) 0.0022(19)
C96 0.022(2) 0.029(2) 0.025(2) -0.0063(19) -0.0039(18) 0.0055(18)
C97 0.059(4) 0.048(4) 0.067(5) -0.014(3) -0.002(4) -0.009(3)
C98 0.138(9) 0.065(5) 0.063(5) -0.007(4) -0.014(5) 0.049(5)
C99 0.056(4) 0.054(4) 0.056(4) -0.023(3) -0.008(3) -0.008(3)
C100 0.028(3) 0.048(3) 0.039(3) -0.014(3) -0.003(2) 0.006(2)
C101 0.040(3) 0.046(3) 0.035(3) -0.020(3) -0.008(2) 0.001(2)
C102 0.043(5) 0.036(5) 0.046(6) -0.026(4) 0.012(4) -0.006(4)
C103 0.057(8) 0.050(7) 0.035(6) -0.020(6) -0.019(6) 0.018(6)

loop_
_atom_type_symbol
_atom_type_description
_atom_type_scat_dispersion_real
_atom_type_scat_dispersion_imag
_atom_type_scat_source
C C 0.0033 0.0016 'International Tables Vol C Tables 4.2.6.8 and 6.1.1.4'
H H 0.0000 0.0000 'International Tables Vol C Tables 4.2.6.8 and 6.1.1.4'
Cl Cl 0.1484 0.1585 'International Tables Vol C Tables 4.2.6.8 and 6.1.1.4'
N N 0.0061 0.0033 'International Tables Vol C Tables 4.2.6.8 and 6.1.1.4'
O O 0.0106 0.0060 'International Tables Vol C Tables 4.2.6.8 and 6.1.1.4'
P P 0.1023 0.0942 'International Tables Vol C Tables 4.2.6.8 and 6.1.1.4'
Ru Ru -1.2594 0.8363 'International Tables Vol C Tables 4.2.6.8 and 6.1.1.4'

loop_
_geom_angle_atom_site_label_1
_geom_angle_atom_site_label_2
_geom_angle_atom_site_label_3
_geom_angle
P1 Ru1 P2 171.64(4)
O2 Ru1 P1 84.23(9)
O2 Ru1 P2 87.42(9)
N1 Ru1 P1 96.02(10)
N1 Ru1 P2 91.50(10)
N1 Ru1 O2 156.96(13)
N2 Ru1 P1 87.39(10)
N2 Ru1 P2 90.69(10)
N2 Ru1 O2 79.45(13)
N2 Ru1 N1 77.55(14)
C95 Ru1 P1 94.05(15)
C95 Ru1 P2 88.44(15)
C95 Ru1 O2 104.68(17)
C95 Ru1 N1 98.30(18)
C95 Ru1 N2 175.74(18)
P3 Ru2 P4 172.11(4)
O4 Ru2 P3 85.25(9)
O4 Ru2 P4 86.87(9)
N3 Ru2 P3 95.20(10)
N3 Ru2 P4 91.86(10)
N3 Ru2 O4 156.86(13)
N4 Ru2 P3 87.16(10)
N4 Ru2 P4 90.92(10)
N4 Ru2 O4 79.43(14)
N4 Ru2 N3 77.49(15)
C96 Ru2 P3 94.10(14)
C96 Ru2 P4 88.30(14)
C96 Ru2 O4 104.08(17)
C96 Ru2 N3 98.97(17)
C96 Ru2 N4 176.35(18)
C13 P1 Ru1 112.62(15)
C18 P1 Ru1 112.78(16)
C18 P1 C13 102.4(2)
C18 P1 C24 107.3(2)
C24 P1 Ru1 118.38(17)
C24 P1 C13 101.6(2)
C30 P2 Ru1 113.68(15)
C36 P2 Ru1 115.09(15)
C36 P2 C30 101.1(2)
C42 P2 Ru1 115.11(16)
C42 P2 C30 107.6(2)
C42 P2 C36 102.8(2)
C64 P3 Ru2 112.46(15)
C65 P3 Ru2 117.82(16)
C65 P3 C64 101.9(2)
C71 P3 Ru2 112.16(16)
C71 P3 C64 102.7(2)
C71 P3 C65 108.3(2)
C77 P4 Ru2 115.14(15)
C77 P4 C83 101.3(2)
C77 P4 C89 102.6(2)
C83 P4 Ru2 113.64(14)
C83 P4 C89 107.9(2)
C89 P4 Ru2 114.85(15)
C11 O2 Ru1 110.0(2)
C58 O4 Ru2 109.7(3)
C1 N1 Ru1 126.3(3)
C1 N1 C5 119.4(4)
C5 N1 Ru1 114.1(3)
C6 N2 Ru1 119.2(3)
C10 N2 Ru1 117.8(3)
C10 N2 C6 123.0(4)
C48 N3 Ru2 125.7(3)
C48 N3 C52 119.7(4)
C52 N3 Ru2 114.6(3)
C53 N4 Ru2 118.9(3)
C57 N4 Ru2 117.5(3)
C57 N4 C53 123.7(4)
O1 C1 N1 119.6(4)
O1 C1 C2 122.5(4)
N1 C1 C2 117.9(4)
C3 C2 C1 121.6(5)
C2 C3 C4 120.1(5)
C5 C4 C3 117.9(5)
N1 C5 C6 115.5(4)
C4 C5 N1 122.7(4)
C4 C5 C6 121.8(4)
N2 C6 C5 113.0(4)
N2 C6 C7 119.0(4)
C7 C6 C5 127.9(4)
C8 C7 C6 118.6(5)
C7 C8 C9 121.1(5)
C10 C9 C8 118.4(5)
N2 C10 C9 119.9(4)
N2 C10 C11 112.4(4)
C9 C10 C11 127.3(4)
O2 C11 C10 112.6(4)
O2 C11 C12 113.2(3)
C12 C11 C10 104.9(4)
C13 C12 C11 122.9(4)
C13 C12 C17 119.1(4)
C17 C12 C11 118.0(4)
C12 C13 P1 123.4(3)
C14 C13 P1 117.3(3)
C14 C13 C12 119.2(4)
C13 C14 C15 121.8(5)
C16 C15 C14 118.7(5)
C17 C16 C15 120.5(5)
C16 C17 C12 120.7(4)
C19 C18 P1 119.6(5)
C23 C18 P1 120.1(4)
C23 C18 C19 119.7(5)
C18 C19 C20 118.0(7)
C21 C20 C19 121.4(7)
C20 C21 C22 120.0(7)
C21 C22 C23 120.2(7)
C22 C23 C18 120.5(6)
C25 C24 P1 117.8(4)
C25 C24 C29 118.9(5)
C29 C24 P1 123.3(4)
C24 C25 C26 120.8(5)
C25 C26 C27 119.5(6)
C28 C27 C26 119.8(5)
C27 C28 C29 121.0(6)
C28 C29 C24 120.0(6)
C31 C30 P2 120.6(4)
C35 C30 P2 120.6(3)
C35 C30 C31 118.8(5)
C32 C31 C30 120.0(5)
C33 C32 C31 120.2(5)
C34 C33 C32 120.2(5)
C33 C34 C35 119.9(5)
C34 C35 C30 120.8(5)
C37 C36 P2 120.9(4)
C37 C36 C41 119.9(4)
C41 C36 P2 118.9(3)
C36 C37 C38 119.8(5)
C39 C38 C37 120.4(5)
C40 C39 C38 120.0(5)
C39 C40 C41 120.7(5)
C36 C41 C40 119.2(5)
C43 C42 P2 116.0(4)
C43 C42 C47 118.9(5)
C47 C42 P2 124.9(4)
C44 C43 C42 120.9(6)
C45 C44 C43 120.1(7)
C44 C45 C46 120.2(6)
C45 C46 C47 120.8(7)
C42 C47 C46 119.0(6)
O3 C48 N3 119.5(4)
O3 C48 C49 122.2(5)
N3 C48 C49 118.3(4)
C50 C49 C48 121.3(5)
C49 C50 C51 120.0(5)
C52 C51 C50 118.5(5)
N3 C52 C53 115.0(4)
C51 C52 N3 122.0(5)
C51 C52 C53 123.0(4)
N4 C53 C52 113.6(4)
N4 C53 C54 119.3(5)
C54 C53 C52 127.2(5)
C55 C54 C53 117.8(5)
C56 C55 C54 121.3(5)
C57 C56 C55 118.1(5)
N4 C57 C56 119.8(5)
N4 C57 C58 112.8(4)
C56 C57 C58 127.1(4)
O4 C58 C57 112.6(4)
O4 C58 C59 113.0(4)
C57 C58 C59 106.0(4)
C60 C59 C58 118.0(4)
C60 C59 C64 119.2(4)
C64 C59 C58 122.8(4)
C61 C60 C59 120.3(5)
C62 C61 C60 120.1(5)
C63 C62 C61 119.4(5)
C62 C63 C64 121.3(5)
C59 C64 P3 123.0(3)
C63 C64 P3 117.3(4)
C63 C64 C59 119.7(4)
C66 C65 P3 117.3(4)
C66 C65 C70 119.4(5)
C70 C65 P3 123.2(4)
C65 C66 C67 120.5(5)
C68 C67 C66 120.3(6)
C69 C68 C67 119.2(5)
C68 C69 C70 121.3(6)
C69 C70 C65 119.3(6)
C72 C71 P3 118.5(4)
C76 C71 P3 120.5(4)
C76 C71 C72 120.5(5)
C73 C72 C71 118.4(6)
C72 C73 C74 121.1(6)
C75 C74 C73 120.0(6)
C74 C75 C76 120.0(7)
C71 C76 C75 120.0(6)
C78 C77 P4 119.8(3)
C82 C77 P4 121.2(4)
C82 C77 C78 118.7(4)
C79 C78 C77 120.0(5)
C80 C79 C78 120.5(5)
C79 C80 C81 120.1(5)
C80 C81 C82 119.9(5)
C81 C82 C77 120.8(5)
C84 C83 P4 120.4(3)
C88 C83 P4 121.0(4)
C88 C83 C84 118.5(4)
C85 C84 C83 120.5(5)
C86 C85 C84 120.1(5)
C85 C86 C87 120.3(5)
C88 C87 C86 119.8(5)
C87 C88 C83 120.7(5)
C90 C89 P4 115.8(4)
C94 C89 P4 125.5(4)
C94 C89 C90 118.7(5)
C91 C90 C89 121.1(5)
C90 C91 C92 120.1(5)
C91 C92 C93 119.2(5)
C92 C93 C94 121.2(5)
C93 C94 C89 119.7(5)
O5 C95 Ru1 177.7(4)
O6 C96 Ru2 176.8(4)
Cl2 C97 Cl1 112.9(4)

loop_
_geom_bond_atom_site_label_1
_geom_bond_atom_site_label_2
_geom_bond_distance
Ru1 P1 2.3310(12)
Ru1 P2 2.3785(12)
Ru1 O2 2.111(3)
Ru1 N1 2.098(4)
Ru1 N2 2.038(4)
Ru1 C95 1.865(5)
Ru2 P3 2.3335(12)
Ru2 P4 2.3798(11)
Ru2 O4 2.107(3)
Ru2 N3 2.093(4)
Ru2 N4 2.040(4)
Ru2 C96 1.860(5)
Cl1 C97 1.764(7)
Cl2 C97 1.711(7)
P1 C13 1.835(5)
P1 C18 1.819(5)
P1 C24 1.834(5)
P2 C30 1.833(5)
P2 C36 1.829(5)
P2 C42 1.826(5)
P3 C64 1.847(5)
P3 C65 1.834(5)
P3 C71 1.833(5)
P4 C77 1.821(5)
P4 C83 1.826(5)
P4 C89 1.827(5)
O1 C1 1.256(6)
O2 C11 1.416(5)
O3 C48 1.271(6)
O4 C58 1.410(5)
O5 C95 1.151(6)
O6 C96 1.149(6)
O7 C98 1.420(9)
O8 C99 1.397(8)
O9 C100 1.419(6)
O10 C101 1.426(6)
O11 C102 1.280(13)
O12 C103 1.325(8)
N1 C1 1.377(6)
N1 C5 1.387(6)
N2 C6 1.350(5)
N2 C10 1.343(6)
N3 C48 1.371(6)
N3 C52 1.386(6)
N4 C53 1.348(6)
N4 C57 1.332(6)
C1 C2 1.422(7)
C2 C3 1.361(8)
C3 C4 1.400(7)
C4 C5 1.372(6)
C5 C6 1.466(6)
C6 C7 1.395(6)
C7 C8 1.384(7)
C8 C9 1.388(7)
C9 C10 1.383(6)
C10 C11 1.526(6)
C11 C12 1.522(6)
C12 C13 1.391(6)
C12 C17 1.413(6)
C13 C14 1.388(6)
C14 C15 1.392(7)
C15 C16 1.389(7)
C16 C17 1.376(7)
C18 C19 1.404(8)
C18 C23 1.393(8)
C19 C20 1.416(9)
C20 C21 1.369(11)
C21 C22 1.375(11)
C22 C23 1.393(8)
C24 C25 1.392(7)
C24 C29 1.394(7)
C25 C26 1.394(7)
C26 C27 1.395(9)
C27 C28 1.367(10)
C28 C29 1.391(8)
C30 C31 1.399(7)
C30 C35 1.389(7)
C31 C32 1.387(8)
C32 C33 1.384(8)
C33 C34 1.374(8)
C34 C35 1.387(7)
C36 C37 1.386(7)
C36 C41 1.391(7)
C37 C38 1.398(7)
C38 C39 1.374(8)
C39 C40 1.370(8)
C40 C41 1.401(7)
C42 C43 1.397(8)
C42 C47 1.401(7)
C43 C44 1.388(8)
C44 C45 1.369(11)
C45 C46 1.375(11)
C46 C47 1.409(8)
C48 C49 1.423(7)
C49 C50 1.355(8)
C50 C51 1.402(8)
C51 C52 1.374(7)
C52 C53 1.462(6)
C53 C54 1.396(6)
C54 C55 1.395(8)
C55 C56 1.392(8)
C56 C57 1.388(7)
C57 C58 1.522(7)
C58 C59 1.534(6)
C59 C60 1.396(6)
C59 C64 1.399(6)
C60 C61 1.395(7)
C61 C62 1.389(7)
C62 C63 1.384(7)
C63 C64 1.386(7)
C65 C66 1.383(7)
C65 C70 1.402(7)
C66 C67 1.397(7)
C67 C68 1.384(9)
C68 C69 1.378(9)
C69 C70 1.396(8)
C71 C72 1.395(7)
C71 C76 1.379(7)
C72 C73 1.387(9)
C73 C74 1.387(11)
C74 C75 1.362(11)
C75 C76 1.394(8)
C77 C78 1.400(7)
C77 C82 1.392(6)
C78 C79 1.390(7)
C79 C80 1.376(8)
C80 C81 1.382(8)
C81 C82 1.387(7)
C83 C84 1.400(7)
C83 C88 1.394(6)
C84 C85 1.390(7)
C85 C86 1.372(8)
C86 C87 1.389(8)
C87 C88 1.387(7)
C89 C90 1.403(7)
C89 C94 1.398(7)
C90 C91 1.386(7)
C91 C92 1.388(8)
C92 C93 1.391(8)
C93 C94 1.395(7)

loop_
_geom_hbond_atom_site_label_D
_geom_hbond_atom_site_label_H
_geom_hbond_atom_site_label_A
_geom_hbond_distance_DH
_geom_hbond_distance_HA
_geom_hbond_distance_DA
_geom_hbond_angle_DHA
_geom_hbond_site_symmetry_A
O7 H7A O1 0.84 1.90 2.732(6) 174.1 .
O8 H8A O3 0.84 1.93 2.753(5) 168.3 .
O9 H9A O4 0.84 1.87 2.708(5) 173.5 .
O10 H10 O2 0.84 1.89 2.715(5) 168.8 1_655
